data_7714479
loop_
_publ_author_name
'Sun, Dameng'
'Huang, Xin'
'Man, Ruo-Jun'
'Jia, Xinjie'
'Song, Xinluan'
'Wang, Sihan'
'Xue, Xingyong'
'Liu, Hongming'
'Ma, Zhen'

_publ_section_title
;
 Fe(II) complexes of 2,2':6',2"-terpyridine ligands functionalized with
 substituted-phenyl groups: Synthesis, crystal structures and anticancer
 potential
;
_journal_name_full 'Dalton Transactions'
_journal_paper_doi 10.1039/D3DT02732E
_journal_year 2023
_chemical_formula_moiety '2(Br), C42 H30 Fe N6'
_chemical_formula_sum 'C42 H30 Br2 Fe N6'
_chemical_formula_weight 834.39
_space_group_crystal_system triclinic
_space_group_IT_number 2
_space_group_name_Hall '-P 1'
_space_group_name_H-M_alt 'P -1'
_atom_sites_solution_hydrogens geom
_atom_sites_solution_primary dual
_audit_creation_date 2023-11-12
_audit_creation_method
;
Olex2 1.5
(compiled 2021.11.18 svn.ra9532c28 for OlexSys, GUI svn.r6429)
;
_audit_update_record
;
2023-11-12 deposited with the CCDC.	2023-11-16 downloaded from the CCDC.
;
_cell_angle_alpha 82.8840(10)
_cell_angle_beta 82.6180(10)
_cell_angle_gamma 73.7380(10)
_cell_formula_units_Z 4
_cell_length_a 11.0404(2)
_cell_length_b 17.8911(3)
_cell_length_c 19.1777(3)
_cell_measurement_reflns_used 19473
_cell_measurement_temperature 100(2)
_cell_measurement_theta_max 28.7560
_cell_measurement_theta_min 1.5390
_cell_volume 3590.97(11)
_computing_molecular_graphics 'Olex2 1.5 (Dolomanov et al., 2009)'
_computing_publication_material 'Olex2 1.5 (Dolomanov et al., 2009)'
_computing_structure_refinement 'SHELXL 2018/3 (Sheldrick, 2015)'
_computing_structure_solution 'SHELXT 2018/2 (Sheldrick, 2018)'
_diffrn_ambient_temperature 100(2)
_diffrn_measured_fraction_theta_full 1.000
_diffrn_measured_fraction_theta_max 0.818
_diffrn_measurement_device_type 'Bruker P4'
_diffrn_measurement_method '\w scans'
_diffrn_radiation_monochromator graphite
_diffrn_radiation_type MoK\a
_diffrn_radiation_wavelength 0.71073
_diffrn_reflns_av_R_equivalents 0.0272
_diffrn_reflns_av_unetI/netI 0.0402
_diffrn_reflns_Laue_measured_fraction_full 1.000
_diffrn_reflns_Laue_measured_fraction_max 0.818
_diffrn_reflns_limit_h_max 15
_diffrn_reflns_limit_h_min -13
_diffrn_reflns_limit_k_max 23
_diffrn_reflns_limit_k_min -24
_diffrn_reflns_limit_l_max 25
_diffrn_reflns_limit_l_min -23
_diffrn_reflns_number 45523
_diffrn_reflns_point_group_measured_fraction_full 1.000
_diffrn_reflns_point_group_measured_fraction_max 0.818
_diffrn_reflns_theta_full 25.242
_diffrn_reflns_theta_max 29.378
_diffrn_reflns_theta_min 1.529
_exptl_absorpt_coefficient_mu 2.686
_exptl_absorpt_correction_T_max 1.00000
_exptl_absorpt_correction_T_min 0.77519
_exptl_absorpt_correction_type multi-scan
_exptl_absorpt_process_details 'CrysAlisPro 1.171.42.89a'
_exptl_crystal_colour black
_exptl_crystal_colour_primary black
_exptl_crystal_density_diffrn 1.543
_exptl_crystal_description block
_exptl_crystal_F_000 1680
_exptl_crystal_size_max 0.13
_exptl_crystal_size_mid 0.08
_exptl_crystal_size_min 0.07
_refine_diff_density_max 1.011
_refine_diff_density_min -1.006
_refine_diff_density_rms 0.110
_refine_ls_extinction_method none
_refine_ls_goodness_of_fit_ref 1.064
_refine_ls_hydrogen_treatment constr
_refine_ls_matrix_type full
_refine_ls_number_parameters 919
_refine_ls_number_reflns 16198
_refine_ls_number_restraints 0
_refine_ls_restrained_S_all 1.064
_refine_ls_R_factor_all 0.0594
_refine_ls_R_factor_gt 0.0426
_refine_ls_shift/su_max 0.004
_refine_ls_shift/su_mean 0.000
_refine_ls_structure_factor_coef Fsqd
_refine_ls_weighting_details 'w=1/[\s^2^(Fo^2^)+(0.0653P)^2^+1.4495P] where P=(Fo^2^+2Fc^2^)/3'
_refine_ls_weighting_scheme calc
_refine_ls_wR_factor_gt 0.1105
_refine_ls_wR_factor_ref 0.1163
_reflns_Friedel_coverage 0.000
_reflns_number_gt 12587
_reflns_number_total 16198
_reflns_threshold_expression 'I > 2\s(I)'
_cod_data_source_file d3dt02732e2.cif
_cod_data_source_block febr1
_cod_database_code 7714479
_shelx_shelxl_version_number 2018/3
_shelx_space_group_comment
;
The symmetry employed for this shelxl refinement is uniquely defined
by the following loop, which should always be used as a source of
symmetry information in preference to the above space-group names.
They are only intended as comments.
;
_shelx_estimated_absorpt_t_max 0.834
_shelx_estimated_absorpt_t_min 0.722
_olex2_refinement_description
;
1. Fixed Uiso
 At 1.2 times of:
  All C(H) groups
2.a Aromatic/amide H refined with riding coordinates:
 C1(H1), C2(H2), C3(H3), C4(H4), C7(H7), C9(H9), C12(H12), C13(H13), C14(H14),
 C15(H15), C17(H17), C18(H18), C19(H19), C20(H20), C21(H21), C22(H22), C23(H23),
  C24(H24), C25(H25), C28(H28), C30(H30), C33(H33), C34(H34), C35(H35),
 C36(H36), C38(H38), C39(H39), C40(H40), C41(H41), C42(H42), C43(H43), C44(H44),
  C45(H45), C46(H46), C49(H49), C51(H51), C54(H54), C55(H55), C56(H56),
 C57(H57), C59(H59), C60(H60), C61(H61), C62(H62), C63(H63), C64(H64), C65(H65),
  C66(H66), C67(H67), C70(H70), C72(H72), C75(H75), C76(H76), C77(H77),
 C78(H78), C80(H80), C81(H81), C82(H82), C83(H83), C84(H84)
;
_smtbx_masks_void_probe_radius 1.2
_smtbx_masks_void_truncation_radius 1.2
_olex2_submission_special_instructions 'No special instructions were received'

loop_
_space_group_symop_operation_xyz
'x, y, z'
'-x, -y, -z'

loop_
_atom_site_label
_atom_site_type_symbol
_atom_site_fract_x
_atom_site_fract_y
_atom_site_fract_z
_atom_site_U_iso_or_equiv
_atom_site_adp_type
_atom_site_occupancy
_atom_site_site_symmetry_order
_atom_site_calc_flag
_atom_site_refinement_flags_posn
_atom_site_refinement_flags_adp
_atom_site_refinement_flags_occupancy
_atom_site_disorder_assembly
_atom_site_disorder_group
Br1 Br 0.50226(3) 0.75226(2) 0.50261(2) 0.01702(8) Uani 1 1 d . . . . .
Br2 Br 0.99851(3) 0.75007(2) 0.50106(2) 0.01935(8) Uani 1 1 d . . . . .
Br3 Br 1.37219(3) 0.70852(2) 1.01206(2) 0.02428(9) Uani 1 1 d . . . . .
Br4 Br 0.86171(3) 0.77210(2) 1.05043(2) 0.02619(9) Uani 1 1 d . . . . .
Fe1 Fe 0.54695(3) 0.44548(2) 0.73941(2) 0.00772(9) Uani 1 1 d . . . . .
N1 N 0.4063(2) 0.52126(13) 0.69394(11) 0.0104(5) Uani 1 1 d . . . . .
N2 N 0.6278(2) 0.45628(13) 0.64798(11) 0.0088(4) Uani 1 1 d . . . . .
N3 N 0.7132(2) 0.37271(13) 0.75413(11) 0.0100(5) Uani 1 1 d . . . . .
N4 N 0.5934(2) 0.53193(13) 0.77521(11) 0.0106(5) Uani 1 1 d . . . . .
N5 N 0.4607(2) 0.44349(13) 0.83069(11) 0.0091(5) Uani 1 1 d . . . . .
N6 N 0.4758(2) 0.35709(13) 0.73486(11) 0.0095(5) Uani 1 1 d . . . . .
C1 C 0.2862(3) 0.54850(16) 0.72236(14) 0.0119(6) Uani 1 1 d . . . . .
H1 H 0.261918 0.528069 0.768504 0.014 Uiso 1 1 calc R U . . .
C2 C 0.1969(3) 0.60526(17) 0.68662(14) 0.0149(6) Uani 1 1 d . . . . .
H2 H 0.112605 0.622811 0.707914 0.018 Uiso 1 1 calc R U . . .
C3 C 0.2308(3) 0.63617(16) 0.62012(15) 0.0153(6) Uani 1 1 d . . . . .
H3 H 0.171265 0.676637 0.595799 0.018 Uiso 1 1 calc R U . . .
C4 C 0.3532(3) 0.60745(16) 0.58904(14) 0.0127(6) Uani 1 1 d . . . . .
H4 H 0.378156 0.627091 0.542715 0.015 Uiso 1 1 calc R U . . .
C5 C 0.4385(2) 0.54959(16) 0.62670(14) 0.0105(5) Uani 1 1 d . . . . .
C6 C 0.5702(3) 0.51216(15) 0.60006(13) 0.0099(5) Uani 1 1 d . . . . .
C7 C 0.6337(3) 0.53084(16) 0.53631(14) 0.0117(5) Uani 1 1 d . . . . .
H7 H 0.591377 0.570685 0.503413 0.014 Uiso 1 1 calc R U . . .
C8 C 0.7618(3) 0.49042(16) 0.52036(14) 0.0110(5) Uani 1 1 d . . . . .
C9 C 0.8193(3) 0.43154(16) 0.57088(13) 0.0112(5) Uani 1 1 d . . . . .
H9 H 0.905226 0.402614 0.561762 0.013 Uiso 1 1 calc R U . . .
C10 C 0.7505(3) 0.41592(16) 0.63380(14) 0.0111(5) Uani 1 1 d . . . . .
C11 C 0.7979(3) 0.36277(15) 0.69524(13) 0.0107(5) Uani 1 1 d . . . . .
C12 C 0.9172(3) 0.31082(16) 0.69727(14) 0.0141(6) Uani 1 1 d . . . . .
H12 H 0.973401 0.302683 0.655359 0.017 Uiso 1 1 calc R U . . .
C13 C 0.9535(3) 0.27114(17) 0.76064(15) 0.0167(6) Uani 1 1 d . . . . .
H13 H 1.036028 0.236708 0.763209 0.020 Uiso 1 1 calc R U . . .
C14 C 0.8678(3) 0.28195(17) 0.82110(14) 0.0153(6) Uani 1 1 d . . . . .
H14 H 0.891122 0.255228 0.865384 0.018 Uiso 1 1 calc R U . . .
C15 C 0.7491(3) 0.33204(16) 0.81528(14) 0.0134(6) Uani 1 1 d . . . . .
H15 H 0.689910 0.338173 0.856137 0.016 Uiso 1 1 calc R U . . .
C16 C 0.8336(3) 0.50943(16) 0.45319(14) 0.0119(6) Uani 1 1 d . . . . .
C17 C 0.7877(3) 0.57797(18) 0.40976(14) 0.0172(6) Uani 1 1 d . . . . .
H17 H 0.711581 0.614964 0.424982 0.021 Uiso 1 1 calc R U . . .
C18 C 0.8522(3) 0.59232(19) 0.34476(15) 0.0203(7) Uani 1 1 d . . . . .
H18 H 0.819961 0.638945 0.315701 0.024 Uiso 1 1 calc R U . . .
C19 C 0.9641(3) 0.53868(19) 0.32186(14) 0.0197(7) Uani 1 1 d . . . . .
H19 H 1.006806 0.547915 0.276716 0.024 Uiso 1 1 calc R U . . .
C20 C 1.0127(3) 0.47194(18) 0.36513(14) 0.0164(6) Uani 1 1 d . . . . .
H20 H 1.090324 0.436059 0.350253 0.020 Uiso 1 1 calc R U . . .
C21 C 0.9484(3) 0.45719(17) 0.43024(14) 0.0136(6) Uani 1 1 d . . . . .
H21 H 0.982543 0.411181 0.459589 0.016 Uiso 1 1 calc R U . . .
C22 C 0.6680(3) 0.57569(16) 0.74139(14) 0.0123(6) Uani 1 1 d . . . . .
H22 H 0.702499 0.566155 0.694324 0.015 Uiso 1 1 calc R U . . .
C23 C 0.6968(3) 0.63402(17) 0.77198(15) 0.0162(6) Uani 1 1 d . . . . .
H23 H 0.750644 0.663338 0.746575 0.019 Uiso 1 1 calc R U . . .
C24 C 0.6454(3) 0.64880(16) 0.84056(14) 0.0155(6) Uani 1 1 d . . . . .
H24 H 0.663674 0.688383 0.862888 0.019 Uiso 1 1 calc R U . . .
C25 C 0.5673(3) 0.60497(16) 0.87579(14) 0.0134(6) Uani 1 1 d . . . . .
H25 H 0.531257 0.614305 0.922662 0.016 Uiso 1 1 calc R U . . .
C26 C 0.5419(3) 0.54749(16) 0.84252(13) 0.0111(5) Uani 1 1 d . . . . .
C27 C 0.4581(3) 0.49825(15) 0.87332(13) 0.0104(5) Uani 1 1 d . . . . .
C28 C 0.3769(3) 0.50755(16) 0.93518(13) 0.0125(6) Uani 1 1 d . . . . .
H28 H 0.377037 0.546282 0.964834 0.015 Uiso 1 1 calc R U . . .
C29 C 0.2941(3) 0.45923(16) 0.95377(13) 0.0108(5) Uani 1 1 d . . . . .
C30 C 0.3015(3) 0.40111(16) 0.90896(13) 0.0109(5) Uani 1 1 d . . . . .
H30 H 0.249165 0.366389 0.920279 0.013 Uiso 1 1 calc R U . . .
C31 C 0.3852(3) 0.39466(15) 0.84839(13) 0.0100(5) Uani 1 1 d . . . . .
C32 C 0.4002(2) 0.34100(15) 0.79411(13) 0.0097(5) Uani 1 1 d . . . . .
C33 C 0.3457(3) 0.27896(16) 0.80066(14) 0.0125(6) Uani 1 1 d . . . . .
H33 H 0.293684 0.268913 0.842235 0.015 Uiso 1 1 calc R U . . .
C34 C 0.3685(3) 0.23203(16) 0.74566(14) 0.0149(6) Uani 1 1 d . . . . .
H34 H 0.331577 0.189551 0.748859 0.018 Uiso 1 1 calc R U . . .
C35 C 0.4456(3) 0.24757(16) 0.68588(14) 0.0145(6) Uani 1 1 d . . . . .
H35 H 0.463186 0.215382 0.647976 0.017 Uiso 1 1 calc R U . . .
C36 C 0.4968(3) 0.31072(16) 0.68198(14) 0.0115(5) Uani 1 1 d . . . . .
H36 H 0.548470 0.321576 0.640526 0.014 Uiso 1 1 calc R U . . .
C37 C 0.1984(3) 0.47100(16) 1.01615(13) 0.0124(6) Uani 1 1 d . . . . .
C38 C 0.1710(3) 0.53851(18) 1.05225(15) 0.0197(6) Uani 1 1 d . . . . .
H38 H 0.216831 0.576459 1.037953 0.024 Uiso 1 1 calc R U . . .
C39 C 0.0778(3) 0.5500(2) 1.10841(16) 0.0245(7) Uani 1 1 d . . . . .
H39 H 0.059180 0.596266 1.131862 0.029 Uiso 1 1 calc R U . . .
C40 C 0.0116(3) 0.49496(19) 1.13075(15) 0.0192(6) Uani 1 1 d . . . . .
H40 H -0.050873 0.502677 1.170069 0.023 Uiso 1 1 calc R U . . .
C41 C 0.0369(3) 0.42825(18) 1.09537(15) 0.0194(6) Uani 1 1 d . . . . .
H41 H -0.009655 0.390760 1.109915 0.023 Uiso 1 1 calc R U . . .
C42 C 0.1295(3) 0.41620(17) 1.03917(14) 0.0185(6) Uani 1 1 d . . . . .
H42 H 0.146756 0.370021 1.015752 0.022 Uiso 1 1 calc R U . . .
Fe2 Fe 0.54119(3) 0.94673(2) 0.74642(2) 0.00727(9) Uani 1 1 d . . . . .
N7 N 0.4012(2) 1.02198(13) 0.70021(11) 0.0091(5) Uani 1 1 d . . . . .
N8 N 0.6236(2) 0.95686(13) 0.65514(11) 0.0085(4) Uani 1 1 d . . . . .
N9 N 0.7069(2) 0.87341(13) 0.76201(11) 0.0089(4) Uani 1 1 d . . . . .
N10 N 0.5871(2) 1.03291(13) 0.78314(11) 0.0100(5) Uani 1 1 d . . . . .
N11 N 0.4524(2) 0.94520(13) 0.83721(11) 0.0094(5) Uani 1 1 d . . . . .
N12 N 0.4696(2) 0.85831(13) 0.74121(11) 0.0091(5) Uani 1 1 d . . . . .
C43 C 0.2804(2) 1.04850(16) 0.72776(14) 0.0105(5) Uani 1 1 d . . . . .
H43 H 0.256202 1.029144 0.774311 0.013 Uiso 1 1 calc R U . . .
C44 C 0.1902(3) 1.10306(16) 0.69064(14) 0.0131(6) Uani 1 1 d . . . . .
H44 H 0.105177 1.119676 0.711220 0.016 Uiso 1 1 calc R U . . .
C45 C 0.2244(3) 1.13313(16) 0.62365(14) 0.0136(6) Uani 1 1 d . . . . .
H45 H 0.164287 1.171903 0.598139 0.016 Uiso 1 1 calc R U . . .
C46 C 0.3481(3) 1.10570(16) 0.59426(14) 0.0129(6) Uani 1 1 d . . . . .
H46 H 0.373835 1.125475 0.548140 0.015 Uiso 1 1 calc R U . . .
C47 C 0.4340(2) 1.04919(16) 0.63266(14) 0.0105(5) Uani 1 1 d . . . . .
C48 C 0.5658(3) 1.01168(16) 0.60671(13) 0.0102(5) Uani 1 1 d . . . . .
C49 C 0.6296(3) 1.02921(16) 0.54231(13) 0.0102(5) Uani 1 1 d . . . . .
H49 H 0.587511 1.068725 0.509077 0.012 Uiso 1 1 calc R U . . .
C50 C 0.7572(3) 0.98802(16) 0.52651(13) 0.0110(5) Uani 1 1 d . . . . .
C51 C 0.8141(3) 0.92972(16) 0.57781(13) 0.0113(5) Uani 1 1 d . . . . .
H51 H 0.899550 0.899939 0.568775 0.014 Uiso 1 1 calc R U . . .
C52 C 0.7458(2) 0.91607(15) 0.64093(13) 0.0097(5) Uani 1 1 d . . . . .
C53 C 0.7922(2) 0.86348(15) 0.70318(13) 0.0098(5) Uani 1 1 d . . . . .
C54 C 0.9116(3) 0.81090(16) 0.70532(14) 0.0137(6) Uani 1 1 d . . . . .
H54 H 0.968508 0.802903 0.663658 0.016 Uiso 1 1 calc R U . . .
C55 C 0.9461(3) 0.77052(17) 0.76908(15) 0.0163(6) Uani 1 1 d . . . . .
H55 H 1.027962 0.735319 0.771946 0.020 Uiso 1 1 calc R U . . .
C56 C 0.8602(3) 0.78171(16) 0.82899(14) 0.0141(6) Uani 1 1 d . . . . .
H56 H 0.882750 0.754700 0.873280 0.017 Uiso 1 1 calc R U . . .
C57 C 0.7419(3) 0.83252(16) 0.82315(14) 0.0115(5) Uani 1 1 d . . . . .
H57 H 0.682611 0.838958 0.863954 0.014 Uiso 1 1 calc R U . . .
C58 C 0.8299(3) 1.00690(16) 0.45936(13) 0.0113(5) Uani 1 1 d . . . . .
C59 C 0.7824(3) 1.07418(17) 0.41453(14) 0.0159(6) Uani 1 1 d . . . . .
H59 H 0.704314 1.110251 0.428457 0.019 Uiso 1 1 calc R U . . .
C60 C 0.8487(3) 1.08835(18) 0.34993(15) 0.0193(6) Uani 1 1 d . . . . .
H60 H 0.815607 1.134025 0.319919 0.023 Uiso 1 1 calc R U . . .
C61 C 0.9633(3) 1.03610(18) 0.32883(14) 0.0181(6) Uani 1 1 d . . . . .
H61 H 1.007185 1.045238 0.284029 0.022 Uiso 1 1 calc R U . . .
C62 C 1.0127(3) 0.97089(18) 0.37345(14) 0.0158(6) Uani 1 1 d . . . . .
H62 H 1.092234 0.936011 0.359870 0.019 Uiso 1 1 calc R U . . .
C63 C 0.9471(3) 0.95601(17) 0.43789(14) 0.0129(6) Uani 1 1 d . . . . .
H63 H 0.981914 0.910758 0.467942 0.015 Uiso 1 1 calc R U . . .
C64 C 0.6650(3) 1.07521(16) 0.75049(14) 0.0127(6) Uani 1 1 d . . . . .
H64 H 0.702799 1.064542 0.704148 0.015 Uiso 1 1 calc R U . . .
C65 C 0.6924(3) 1.13369(17) 0.78167(15) 0.0162(6) Uani 1 1 d . . . . .
H65 H 0.748265 1.162122 0.757137 0.019 Uiso 1 1 calc R U . . .
C66 C 0.6375(3) 1.15005(17) 0.84879(15) 0.0158(6) Uani 1 1 d . . . . .
H66 H 0.655552 1.189559 0.871310 0.019 Uiso 1 1 calc R U . . .
C67 C 0.5555(3) 1.10787(16) 0.88284(14) 0.0133(6) Uani 1 1 d . . . . .
H67 H 0.516016 1.118558 0.928885 0.016 Uiso 1 1 calc R U . . .
C68 C 0.5317(2) 1.05026(15) 0.84932(13) 0.0097(5) Uani 1 1 d . . . . .
C69 C 0.4474(3) 1.00097(15) 0.87959(13) 0.0097(5) Uani 1 1 d . . . . .
C70 C 0.3647(3) 1.01028(16) 0.94086(13) 0.0109(5) Uani 1 1 d . . . . .
H70 H 0.362773 1.049774 0.970167 0.013 Uiso 1 1 calc R U . . .
C71 C 0.2836(2) 0.96099(15) 0.95946(13) 0.0095(5) Uani 1 1 d . . . . .
C72 C 0.2926(3) 0.90269(15) 0.91451(13) 0.0104(5) Uani 1 1 d . . . . .
H72 H 0.240459 0.867829 0.925453 0.012 Uiso 1 1 calc R U . . .
C73 C 0.3774(2) 0.89621(15) 0.85448(13) 0.0087(5) Uani 1 1 d . . . . .
C74 C 0.3932(2) 0.84248(15) 0.80004(13) 0.0094(5) Uani 1 1 d . . . . .
C75 C 0.3377(3) 0.78117(16) 0.80606(14) 0.0128(6) Uani 1 1 d . . . . .
H75 H 0.284671 0.771443 0.847312 0.015 Uiso 1 1 calc R U . . .
C76 C 0.3609(3) 0.73416(16) 0.75075(14) 0.0144(6) Uani 1 1 d . . . . .
H76 H 0.323923 0.691739 0.753665 0.017 Uiso 1 1 calc R U . . .
C77 C 0.4384(3) 0.74982(16) 0.69142(14) 0.0141(6) Uani 1 1 d . . . . .
H77 H 0.455619 0.718084 0.653195 0.017 Uiso 1 1 calc R U . . .
C78 C 0.4906(3) 0.81216(16) 0.68823(13) 0.0116(6) Uani 1 1 d . . . . .
H78 H 0.543207 0.822750 0.647097 0.014 Uiso 1 1 calc R U . . .
C79 C 0.1881(3) 0.97115(16) 1.02207(13) 0.0112(6) Uani 1 1 d . . . . .
C80 C 0.1640(3) 1.03622(18) 1.06101(15) 0.0182(6) Uani 1 1 d . . . . .
H80 H 0.210757 1.073844 1.047947 0.022 Uiso 1 1 calc R U . . .
C81 C 0.0729(3) 1.04597(19) 1.11801(15) 0.0223(7) Uani 1 1 d . . . . .
H81 H 0.056752 1.090687 1.143372 0.027 Uiso 1 1 calc R U . . .
C82 C 0.0048(3) 0.99121(18) 1.13871(14) 0.0161(6) Uani 1 1 d . . . . .
H82 H -0.056129 0.997520 1.178817 0.019 Uiso 1 1 calc R U . . .
C83 C 0.0263(3) 0.92726(17) 1.10038(14) 0.0148(6) Uani 1 1 d . . . . .
H83 H -0.021856 0.890321 1.113269 0.018 Uiso 1 1 calc R U . . .
C84 C 0.1175(3) 0.91715(17) 1.04351(14) 0.0149(6) Uani 1 1 d . . . . .
H84 H 0.132705 0.872397 1.018312 0.018 Uiso 1 1 calc R U . . .

loop_
_atom_site_aniso_label
_atom_site_aniso_U_11
_atom_site_aniso_U_22
_atom_site_aniso_U_33
_atom_site_aniso_U_23
_atom_site_aniso_U_13
_atom_site_aniso_U_12
Br1 0.02402(17) 0.01350(15) 0.01297(14) 0.00034(11) 0.00212(11) -0.00653(13)
Br2 0.02356(17) 0.01109(15) 0.02010(16) 0.00002(11) -0.00806(12) 0.00273(13)
Br3 0.03238(19) 0.02103(17) 0.01701(15) -0.00359(12) 0.00262(12) -0.00465(14)
Br4 0.02818(19) 0.02437(18) 0.02793(17) 0.00089(13) 0.00006(13) -0.01282(15)
Fe1 0.00918(19) 0.00591(19) 0.00825(18) -0.00089(14) -0.00119(14) -0.00209(15)
N1 0.0113(12) 0.0077(11) 0.0131(11) -0.0016(9) -0.0026(9) -0.0033(9)
N2 0.0096(11) 0.0064(11) 0.0118(11) -0.0010(9) -0.0033(9) -0.0031(9)
N3 0.0125(12) 0.0070(11) 0.0113(11) -0.0012(9) -0.0020(9) -0.0034(9)
N4 0.0111(11) 0.0078(11) 0.0136(11) -0.0018(9) -0.0036(9) -0.0022(9)
N5 0.0097(11) 0.0076(11) 0.0100(11) -0.0012(8) -0.0024(8) -0.0014(9)
N6 0.0107(11) 0.0073(11) 0.0108(11) -0.0014(9) -0.0032(9) -0.0018(9)
C1 0.0110(14) 0.0107(14) 0.0154(13) -0.0061(11) 0.0007(10) -0.0042(11)
C2 0.0124(14) 0.0141(15) 0.0202(15) -0.0082(11) -0.0033(11) -0.0033(12)
C3 0.0157(15) 0.0093(14) 0.0222(15) -0.0046(11) -0.0100(12) -0.0006(12)
C4 0.0166(15) 0.0106(14) 0.0125(13) -0.0010(10) -0.0040(11) -0.0051(12)
C5 0.0096(13) 0.0086(13) 0.0149(13) -0.0033(10) -0.0015(10) -0.0039(11)
C6 0.0124(14) 0.0059(13) 0.0127(13) -0.0017(10) -0.0033(10) -0.0033(11)
C7 0.0128(14) 0.0078(13) 0.0149(13) 0.0000(10) -0.0026(11) -0.0032(11)
C8 0.0129(14) 0.0103(14) 0.0114(13) -0.0045(10) 0.0002(10) -0.0046(11)
C9 0.0119(14) 0.0086(13) 0.0129(13) -0.0042(10) -0.0002(10) -0.0017(11)
C10 0.0121(14) 0.0089(13) 0.0131(13) -0.0033(10) -0.0018(10) -0.0026(11)
C11 0.0133(14) 0.0082(13) 0.0115(13) -0.0028(10) -0.0032(10) -0.0026(11)
C12 0.0160(15) 0.0111(14) 0.0136(13) -0.0034(11) 0.0009(11) -0.0014(12)
C13 0.0157(15) 0.0085(14) 0.0232(15) -0.0041(11) -0.0061(12) 0.0039(12)
C14 0.0211(16) 0.0112(14) 0.0140(14) -0.0001(11) -0.0062(11) -0.0033(12)
C15 0.0183(15) 0.0105(14) 0.0118(13) -0.0009(10) -0.0017(11) -0.0044(12)
C16 0.0131(14) 0.0128(14) 0.0121(13) -0.0026(11) -0.0015(10) -0.0065(12)
C17 0.0172(15) 0.0177(16) 0.0149(14) 0.0016(11) -0.0029(11) -0.0025(13)
C18 0.0215(16) 0.0224(17) 0.0152(14) 0.0050(12) -0.0025(12) -0.0058(14)
C19 0.0226(16) 0.0319(18) 0.0102(13) -0.0012(12) 0.0010(11) -0.0178(15)
C20 0.0153(15) 0.0199(16) 0.0165(14) -0.0081(12) 0.0033(11) -0.0084(13)
C21 0.0167(15) 0.0134(14) 0.0128(13) -0.0024(11) -0.0018(11) -0.0068(12)
C22 0.0101(13) 0.0137(14) 0.0135(13) -0.0010(11) -0.0006(10) -0.0041(12)
C23 0.0155(15) 0.0124(15) 0.0230(15) 0.0012(12) -0.0036(12) -0.0078(12)
C24 0.0191(15) 0.0105(14) 0.0189(14) -0.0039(11) -0.0042(12) -0.0052(12)
C25 0.0177(15) 0.0095(14) 0.0139(13) -0.0015(11) -0.0051(11) -0.0034(12)
C26 0.0123(14) 0.0091(13) 0.0113(13) 0.0013(10) -0.0032(10) -0.0017(11)
C27 0.0128(14) 0.0067(13) 0.0122(13) -0.0009(10) -0.0058(10) -0.0012(11)
C28 0.0191(15) 0.0074(13) 0.0108(13) -0.0021(10) -0.0027(11) -0.0021(12)
C29 0.0118(14) 0.0077(13) 0.0120(13) -0.0003(10) -0.0027(10) -0.0006(11)
C30 0.0118(14) 0.0081(13) 0.0123(13) -0.0009(10) -0.0030(10) -0.0014(11)
C31 0.0133(14) 0.0055(13) 0.0110(12) 0.0002(10) -0.0047(10) -0.0009(11)
C32 0.0098(13) 0.0069(13) 0.0104(12) 0.0009(10) -0.0003(10) 0.0000(11)
C33 0.0136(14) 0.0115(14) 0.0136(13) -0.0023(11) -0.0009(11) -0.0049(12)
C34 0.0211(16) 0.0103(14) 0.0155(14) -0.0015(11) -0.0019(11) -0.0075(12)
C35 0.0196(15) 0.0119(14) 0.0139(13) -0.0034(11) -0.0032(11) -0.0057(12)
C36 0.0124(14) 0.0100(14) 0.0112(13) -0.0015(10) -0.0014(10) -0.0012(11)
C37 0.0165(14) 0.0113(14) 0.0079(12) -0.0003(10) -0.0045(10) -0.0001(12)
C38 0.0182(16) 0.0218(17) 0.0229(15) -0.0104(13) 0.0013(12) -0.0097(13)
C39 0.0224(17) 0.0281(18) 0.0259(17) -0.0175(14) 0.0023(13) -0.0071(15)
C40 0.0157(15) 0.0258(17) 0.0148(14) -0.0077(12) 0.0009(11) -0.0020(13)
C41 0.0244(17) 0.0152(15) 0.0148(14) 0.0005(11) 0.0023(12) -0.0018(13)
C42 0.0261(17) 0.0129(15) 0.0138(14) -0.0011(11) 0.0021(12) -0.0027(13)
Fe2 0.00818(19) 0.00587(19) 0.00795(18) -0.00072(14) -0.00106(14) -0.00203(15)
N7 0.0090(11) 0.0056(11) 0.0133(11) -0.0020(9) -0.0012(9) -0.0022(9)
N8 0.0093(11) 0.0067(11) 0.0104(10) -0.0018(8) -0.0015(8) -0.0028(9)
N9 0.0098(11) 0.0076(11) 0.0097(10) -0.0015(8) -0.0019(8) -0.0023(9)
N10 0.0093(11) 0.0079(11) 0.0122(11) -0.0010(9) -0.0034(9) -0.0004(9)
N11 0.0101(11) 0.0075(11) 0.0109(11) -0.0009(8) -0.0036(9) -0.0017(9)
N12 0.0080(11) 0.0089(11) 0.0097(11) -0.0009(8) -0.0010(8) -0.0012(9)
C43 0.0101(13) 0.0092(13) 0.0141(13) -0.0061(10) 0.0014(10) -0.0046(11)
C44 0.0094(13) 0.0091(14) 0.0224(15) -0.0067(11) -0.0021(11) -0.0025(11)
C45 0.0127(14) 0.0090(14) 0.0195(14) -0.0032(11) -0.0071(11) -0.0006(12)
C46 0.0177(15) 0.0098(14) 0.0127(13) -0.0006(10) -0.0027(11) -0.0059(12)
C47 0.0105(14) 0.0086(13) 0.0138(13) -0.0018(10) -0.0016(10) -0.0040(11)
C48 0.0111(14) 0.0086(13) 0.0116(13) -0.0020(10) -0.0025(10) -0.0028(11)
C49 0.0123(14) 0.0082(13) 0.0113(13) -0.0003(10) -0.0025(10) -0.0044(11)
C50 0.0146(14) 0.0094(14) 0.0110(13) -0.0032(10) -0.0016(10) -0.0053(11)
C51 0.0101(14) 0.0096(14) 0.0137(13) -0.0043(10) -0.0003(10) -0.0010(11)
C52 0.0085(13) 0.0074(13) 0.0134(13) -0.0031(10) -0.0018(10) -0.0012(11)
C53 0.0112(13) 0.0089(13) 0.0105(13) -0.0017(10) -0.0006(10) -0.0044(11)
C54 0.0140(14) 0.0087(14) 0.0162(14) -0.0028(11) 0.0011(11) 0.0002(12)
C55 0.0131(14) 0.0105(14) 0.0234(15) -0.0037(11) -0.0054(12) 0.0022(12)
C56 0.0196(15) 0.0093(14) 0.0137(13) 0.0012(11) -0.0062(11) -0.0032(12)
C57 0.0152(14) 0.0093(13) 0.0112(13) 0.0001(10) -0.0021(10) -0.0053(11)
C58 0.0152(14) 0.0108(14) 0.0102(13) -0.0035(10) -0.0007(10) -0.0066(12)
C59 0.0166(15) 0.0182(15) 0.0128(13) 0.0018(11) -0.0014(11) -0.0058(13)
C60 0.0209(16) 0.0221(17) 0.0146(14) 0.0036(12) -0.0024(12) -0.0070(14)
C61 0.0228(16) 0.0283(18) 0.0096(13) -0.0031(12) 0.0019(11) -0.0182(14)
C62 0.0148(15) 0.0209(16) 0.0151(14) -0.0087(12) 0.0028(11) -0.0092(13)
C63 0.0158(14) 0.0137(14) 0.0119(13) -0.0010(11) -0.0025(11) -0.0082(12)
C64 0.0098(14) 0.0123(14) 0.0158(14) -0.0003(11) -0.0004(10) -0.0034(11)
C65 0.0158(15) 0.0132(15) 0.0213(15) 0.0013(11) -0.0043(12) -0.0068(12)
C66 0.0187(15) 0.0100(14) 0.0201(14) -0.0017(11) -0.0080(12) -0.0033(12)
C67 0.0149(14) 0.0117(14) 0.0133(13) -0.0022(11) -0.0048(11) -0.0014(12)
C68 0.0093(13) 0.0071(13) 0.0122(13) 0.0008(10) -0.0032(10) -0.0010(11)
C69 0.0125(14) 0.0073(13) 0.0099(12) 0.0002(10) -0.0047(10) -0.0025(11)
C70 0.0143(14) 0.0078(13) 0.0117(13) -0.0029(10) -0.0023(10) -0.0033(11)
C71 0.0101(13) 0.0070(13) 0.0083(12) -0.0006(10) -0.0027(10) 0.0031(11)
C72 0.0127(14) 0.0071(13) 0.0117(13) 0.0015(10) -0.0031(10) -0.0032(11)
C73 0.0097(13) 0.0052(13) 0.0103(12) 0.0019(10) -0.0038(10) -0.0001(11)
C74 0.0103(13) 0.0071(13) 0.0101(12) 0.0005(10) -0.0033(10) -0.0009(11)
C75 0.0143(14) 0.0114(14) 0.0125(13) -0.0015(10) -0.0013(11) -0.0032(12)
C76 0.0201(15) 0.0092(14) 0.0166(14) -0.0024(11) -0.0035(11) -0.0073(12)
C77 0.0188(15) 0.0103(14) 0.0131(13) -0.0042(11) -0.0017(11) -0.0024(12)
C78 0.0140(14) 0.0119(14) 0.0086(12) -0.0029(10) -0.0019(10) -0.0018(11)
C79 0.0133(14) 0.0077(13) 0.0111(13) -0.0003(10) -0.0045(10) 0.0008(11)
C80 0.0194(16) 0.0163(15) 0.0210(15) -0.0076(12) 0.0061(12) -0.0093(13)
C81 0.0258(17) 0.0210(17) 0.0216(15) -0.0127(13) 0.0065(13) -0.0083(14)
C82 0.0152(15) 0.0220(16) 0.0109(13) -0.0052(11) 0.0018(11) -0.0045(13)
C83 0.0153(15) 0.0130(15) 0.0154(14) 0.0007(11) -0.0009(11) -0.0038(12)
C84 0.0176(15) 0.0113(14) 0.0148(14) -0.0041(11) 0.0003(11) -0.0017(12)

loop_
_atom_type_symbol
_atom_type_description
_atom_type_scat_dispersion_real
_atom_type_scat_dispersion_imag
_atom_type_scat_source
C C 0.0033 0.0016 'International Tables Vol C Tables 4.2.6.8 and 6.1.1.4'
H H 0.0000 0.0000 'International Tables Vol C Tables 4.2.6.8 and 6.1.1.4'
Br Br -0.2901 2.4595 'International Tables Vol C Tables 4.2.6.8 and 6.1.1.4'
Fe Fe 0.3463 0.8444 'International Tables Vol C Tables 4.2.6.8 and 6.1.1.4'
N N 0.0061 0.0033 'International Tables Vol C Tables 4.2.6.8 and 6.1.1.4'

loop_
_geom_angle_atom_site_label_1
_geom_angle_atom_site_label_2
_geom_angle_atom_site_label_3
_geom_angle
_geom_angle_site_symmetry_1
_geom_angle_site_symmetry_3
_geom_angle_publ_flag
N1 Fe1 N4 90.33(9) . . ?
N2 Fe1 N1 80.76(9) . . ?
N2 Fe1 N3 81.01(9) . . ?
N2 Fe1 N4 96.00(9) . . ?
N2 Fe1 N5 175.37(10) . . ?
N2 Fe1 N6 102.26(9) . . ?
N3 Fe1 N1 161.77(9) . . ?
N3 Fe1 N4 92.16(9) . . ?
N3 Fe1 N6 90.37(9) . . ?
N5 Fe1 N1 95.98(9) . . ?
N5 Fe1 N3 102.25(9) . . ?
N5 Fe1 N4 80.68(9) . . ?
N5 Fe1 N6 81.11(9) . . ?
N6 Fe1 N1 92.89(9) . . ?
N6 Fe1 N4 161.74(9) . . ?
C1 N1 Fe1 127.32(18) . . ?
C1 N1 C5 118.1(2) . . ?
C5 N1 Fe1 114.56(17) . . ?
C6 N2 Fe1 119.66(18) . . ?
C6 N2 C10 120.1(2) . . ?
C10 N2 Fe1 119.54(17) . . ?
C11 N3 Fe1 115.18(17) . . ?
C15 N3 Fe1 126.35(19) . . ?
C15 N3 C11 118.5(2) . . ?
C22 N4 Fe1 127.69(18) . . ?
C22 N4 C26 117.8(2) . . ?
C26 N4 Fe1 114.47(18) . . ?
C27 N5 Fe1 119.99(19) . . ?
C27 N5 C31 120.1(2) . . ?
C31 N5 Fe1 119.09(17) . . ?
C32 N6 Fe1 114.52(17) . . ?
C36 N6 Fe1 127.30(19) . . ?
C36 N6 C32 118.1(2) . . ?
N1 C1 H1 118.9 . . ?
N1 C1 C2 122.2(3) . . ?
C2 C1 H1 118.9 . . ?
C1 C2 H2 120.2 . . ?
C3 C2 C1 119.7(3) . . ?
C3 C2 H2 120.2 . . ?
C2 C3 H3 120.5 . . ?
C2 C3 C4 119.1(3) . . ?
C4 C3 H3 120.5 . . ?
C3 C4 H4 120.5 . . ?
C5 C4 C3 118.9(3) . . ?
C5 C4 H4 120.5 . . ?
N1 C5 C4 121.9(2) . . ?
N1 C5 C6 113.0(2) . . ?
C4 C5 C6 125.1(2) . . ?
N2 C6 C5 111.1(2) . . ?
N2 C6 C7 121.6(2) . . ?
C7 C6 C5 127.2(2) . . ?
C6 C7 H7 120.2 . . ?
C6 C7 C8 119.6(2) . . ?
C8 C7 H7 120.2 . . ?
C7 C8 C16 121.2(2) . . ?
C9 C8 C7 117.7(2) . . ?
C9 C8 C16 121.1(2) . . ?
C8 C9 H9 120.1 . . ?
C10 C9 C8 119.8(3) . . ?
C10 C9 H9 120.1 . . ?
N2 C10 C9 121.2(2) . . ?
N2 C10 C11 111.2(2) . . ?
C9 C10 C11 127.3(3) . . ?
N3 C11 C10 112.6(2) . . ?
N3 C11 C12 121.4(2) . . ?
C12 C11 C10 125.8(2) . . ?
C11 C12 H12 120.4 . . ?
C13 C12 C11 119.3(3) . . ?
C13 C12 H12 120.4 . . ?
C12 C13 H13 120.3 . . ?
C12 C13 C14 119.4(3) . . ?
C14 C13 H13 120.3 . . ?
C13 C14 H14 120.7 . . ?
C15 C14 C13 118.6(3) . . ?
C15 C14 H14 120.7 . . ?
N3 C15 C14 122.7(3) . . ?
N3 C15 H15 118.6 . . ?
C14 C15 H15 118.6 . . ?
C17 C16 C8 121.5(3) . . ?
C17 C16 C21 118.3(3) . . ?
C21 C16 C8 120.2(2) . . ?
C16 C17 H17 119.7 . . ?
C18 C17 C16 120.6(3) . . ?
C18 C17 H17 119.7 . . ?
C17 C18 H18 119.8 . . ?
C17 C18 C19 120.3(3) . . ?
C19 C18 H18 119.8 . . ?
C18 C19 H19 120.1 . . ?
C20 C19 C18 119.7(3) . . ?
C20 C19 H19 120.1 . . ?
C19 C20 H20 119.9 . . ?
C19 C20 C21 120.2(3) . . ?
C21 C20 H20 119.9 . . ?
C16 C21 H21 119.6 . . ?
C20 C21 C16 120.8(3) . . ?
C20 C21 H21 119.6 . . ?
N4 C22 H22 118.5 . . ?
N4 C22 C23 123.1(3) . . ?
C23 C22 H22 118.5 . . ?
C22 C23 H23 120.7 . . ?
C22 C23 C24 118.7(3) . . ?
C24 C23 H23 120.7 . . ?
C23 C24 H24 120.5 . . ?
C25 C24 C23 118.9(3) . . ?
C25 C24 H24 120.5 . . ?
C24 C25 H25 120.1 . . ?
C24 C25 C26 119.8(3) . . ?
C26 C25 H25 120.1 . . ?
N4 C26 C25 121.6(3) . . ?
N4 C26 C27 113.2(2) . . ?
C25 C26 C27 125.2(2) . . ?
N5 C27 C26 111.3(2) . . ?
N5 C27 C28 121.4(3) . . ?
C28 C27 C26 127.2(2) . . ?
C27 C28 H28 120.1 . . ?
C27 C28 C29 119.8(2) . . ?
C29 C28 H28 120.1 . . ?
C28 C29 C37 121.8(2) . . ?
C30 C29 C28 117.4(2) . . ?
C30 C29 C37 120.8(2) . . ?
C29 C30 H30 120.1 . . ?
C31 C30 C29 119.9(3) . . ?
C31 C30 H30 120.1 . . ?
N5 C31 C30 121.4(2) . . ?
N5 C31 C32 111.3(2) . . ?
C30 C31 C32 127.1(2) . . ?
N6 C32 C31 113.3(2) . . ?
N6 C32 C33 122.0(2) . . ?
C33 C32 C31 124.7(2) . . ?
C32 C33 H33 120.5 . . ?
C34 C33 C32 118.9(3) . . ?
C34 C33 H33 120.5 . . ?
C33 C34 H34 120.3 . . ?
C33 C34 C35 119.4(3) . . ?
C35 C34 H34 120.3 . . ?
C34 C35 H35 120.4 . . ?
C34 C35 C36 119.3(3) . . ?
C36 C35 H35 120.4 . . ?
N6 C36 C35 122.3(2) . . ?
N6 C36 H36 118.9 . . ?
C35 C36 H36 118.9 . . ?
C38 C37 C29 121.2(3) . . ?
C42 C37 C29 120.7(2) . . ?
C42 C37 C38 118.1(3) . . ?
C37 C38 H38 119.8 . . ?
C39 C38 C37 120.4(3) . . ?
C39 C38 H38 119.8 . . ?
C38 C39 H39 119.7 . . ?
C40 C39 C38 120.7(3) . . ?
C40 C39 H39 119.7 . . ?
C39 C40 H40 120.2 . . ?
C39 C40 C41 119.6(3) . . ?
C41 C40 H40 120.2 . . ?
C40 C41 H41 119.9 . . ?
C42 C41 C40 120.3(3) . . ?
C42 C41 H41 119.9 . . ?
C37 C42 H42 119.5 . . ?
C41 C42 C37 121.0(3) . . ?
C41 C42 H42 119.5 . . ?
N7 Fe2 N10 90.85(9) . . ?
N7 Fe2 N12 92.45(9) . . ?
N8 Fe2 N7 80.91(9) . . ?
N8 Fe2 N9 81.00(9) . . ?
N8 Fe2 N10 96.53(9) . . ?
N8 Fe2 N11 175.45(10) . . ?
N8 Fe2 N12 101.95(9) . . ?
N9 Fe2 N7 161.87(9) . . ?
N9 Fe2 N10 92.24(9) . . ?
N9 Fe2 N12 90.25(9) . . ?
N11 Fe2 N7 95.62(9) . . ?
N11 Fe2 N9 102.51(9) . . ?
N11 Fe2 N10 80.53(9) . . ?
N11 Fe2 N12 81.05(9) . . ?
N12 Fe2 N10 161.52(9) . . ?
C43 N7 Fe2 127.34(18) . . ?
C43 N7 C47 118.2(2) . . ?
C47 N7 Fe2 114.48(17) . . ?
C48 N8 Fe2 119.43(18) . . ?
C48 N8 C52 120.1(2) . . ?
C52 N8 Fe2 120.03(17) . . ?
C53 N9 Fe2 114.82(17) . . ?
C57 N9 Fe2 126.60(18) . . ?
C57 N9 C53 118.6(2) . . ?
C64 N10 Fe2 127.48(18) . . ?
C64 N10 C68 117.7(2) . . ?
C68 N10 Fe2 114.84(18) . . ?
C69 N11 Fe2 119.88(18) . . ?
C69 N11 C73 120.1(2) . . ?
C73 N11 Fe2 119.15(17) . . ?
C74 N12 Fe2 114.43(17) . . ?
C78 N12 Fe2 127.46(18) . . ?
C78 N12 C74 118.1(2) . . ?
N7 C43 H43 118.9 . . ?
N7 C43 C44 122.3(2) . . ?
C44 C43 H43 118.9 . . ?
C43 C44 H44 120.2 . . ?
C45 C44 C43 119.6(3) . . ?
C45 C44 H44 120.2 . . ?
C44 C45 H45 120.6 . . ?
C44 C45 C46 118.7(2) . . ?
C46 C45 H45 120.6 . . ?
C45 C46 H46 120.2 . . ?
C45 C46 C47 119.5(2) . . ?
C47 C46 H46 120.2 . . ?
N7 C47 C46 121.6(2) . . ?
N7 C47 C48 113.1(2) . . ?
C46 C47 C48 125.3(2) . . ?
N8 C48 C47 111.4(2) . . ?
N8 C48 C49 121.5(2) . . ?
C49 C48 C47 127.1(2) . . ?
C48 C49 H49 120.2 . . ?
C48 C49 C50 119.6(2) . . ?
C50 C49 H49 120.2 . . ?
C49 C50 C51 117.5(2) . . ?
C49 C50 C58 121.2(2) . . ?
C51 C50 C58 121.3(2) . . ?
C50 C51 H51 120.1 . . ?
C52 C51 C50 119.9(3) . . ?
C52 C51 H51 120.1 . . ?
N8 C52 C51 121.5(2) . . ?
N8 C52 C53 110.7(2) . . ?
C51 C52 C53 127.6(2) . . ?
N9 C53 C52 113.2(2) . . ?
N9 C53 C54 121.4(2) . . ?
C54 C53 C52 125.3(2) . . ?
C53 C54 H54 120.6 . . ?
C55 C54 C53 118.9(3) . . ?
C55 C54 H54 120.6 . . ?
C54 C55 H55 120.2 . . ?
C54 C55 C56 119.6(3) . . ?
C56 C55 H55 120.2 . . ?
C55 C56 H56 120.5 . . ?
C57 C56 C55 118.9(2) . . ?
C57 C56 H56 120.5 . . ?
N9 C57 C56 122.6(2) . . ?
N9 C57 H57 118.7 . . ?
C56 C57 H57 118.7 . . ?
C59 C58 C50 121.4(3) . . ?
C63 C58 C50 120.3(2) . . ?
C63 C58 C59 118.2(2) . . ?
C58 C59 H59 119.8 . . ?
C60 C59 C58 120.4(3) . . ?
C60 C59 H59 119.8 . . ?
C59 C60 H60 119.8 . . ?
C59 C60 C61 120.5(3) . . ?
C61 C60 H60 119.8 . . ?
C60 C61 H61 120.2 . . ?
C62 C61 C60 119.6(3) . . ?
C62 C61 H61 120.2 . . ?
C61 C62 H62 119.8 . . ?
C61 C62 C63 120.4(3) . . ?
C63 C62 H62 119.8 . . ?
C58 C63 H63 119.6 . . ?
C62 C63 C58 120.9(3) . . ?
C62 C63 H63 119.6 . . ?
N10 C64 H64 118.6 . . ?
N10 C64 C65 122.8(3) . . ?
C65 C64 H64 118.6 . . ?
C64 C65 H65 120.4 . . ?
C66 C65 C64 119.2(3) . . ?
C66 C65 H65 120.4 . . ?
C65 C66 H66 120.5 . . ?
C65 C66 C67 118.9(3) . . ?
C67 C66 H66 120.6 . . ?
C66 C67 H67 120.3 . . ?
C68 C67 C66 119.5(3) . . ?
C68 C67 H67 120.3 . . ?
N10 C68 C67 122.0(2) . . ?
N10 C68 C69 113.0(2) . . ?
C67 C68 C69 125.0(2) . . ?
N11 C69 C68 111.3(2) . . ?
N11 C69 C70 121.3(2) . . ?
C70 C69 C68 127.3(2) . . ?
C69 C70 H70 120.1 . . ?
C69 C70 C71 119.9(2) . . ?
C71 C70 H70 120.1 . . ?
C70 C71 C79 122.2(2) . . ?
C72 C71 C70 117.3(2) . . ?
C72 C71 C79 120.4(2) . . ?
C71 C72 H72 120.0 . . ?
C73 C72 C71 120.0(3) . . ?
C73 C72 H72 120.0 . . ?
N11 C73 C72 121.5(2) . . ?
N11 C73 C74 111.4(2) . . ?
C72 C73 C74 127.0(2) . . ?
N12 C74 C73 113.4(2) . . ?
N12 C74 C75 122.1(2) . . ?
C75 C74 C73 124.5(2) . . ?
C74 C75 H75 120.6 . . ?
C74 C75 C76 118.8(3) . . ?
C76 C75 H75 120.6 . . ?
C75 C76 H76 120.4 . . ?
C77 C76 C75 119.2(3) . . ?
C77 C76 H76 120.4 . . ?
C76 C77 H77 120.3 . . ?
C76 C77 C78 119.3(2) . . ?
C78 C77 H77 120.3 . . ?
N12 C78 C77 122.4(2) . . ?
N12 C78 H78 118.8 . . ?
C77 C78 H78 118.8 . . ?
C80 C79 C71 121.1(3) . . ?
C84 C79 C71 121.2(2) . . ?
C84 C79 C80 117.7(3) . . ?
C79 C80 H80 119.7 . . ?
C81 C80 C79 120.6(3) . . ?
C81 C80 H80 119.7 . . ?
C80 C81 H81 119.6 . . ?
C80 C81 C82 120.7(3) . . ?
C82 C81 H81 119.6 . . ?
C81 C82 H82 120.3 . . ?
C83 C82 C81 119.4(3) . . ?
C83 C82 H82 120.3 . . ?
C82 C83 H83 120.0 . . ?
C84 C83 C82 120.0(3) . . ?
C84 C83 H83 120.0 . . ?
C79 C84 H84 119.2 . . ?
C83 C84 C79 121.6(3) . . ?
C83 C84 H84 119.2 . . ?

loop_
_geom_bond_atom_site_label_1
_geom_bond_atom_site_label_2
_geom_bond_distance
_geom_bond_site_symmetry_2
_geom_bond_publ_flag
Fe1 N1 1.972(2) . ?
Fe1 N2 1.876(2) . ?
Fe1 N3 1.961(2) . ?
Fe1 N4 1.981(2) . ?
Fe1 N5 1.883(2) . ?
Fe1 N6 1.968(2) . ?
N1 C1 1.345(3) . ?
N1 C5 1.367(3) . ?
N2 C6 1.347(3) . ?
N2 C10 1.355(3) . ?
N3 C11 1.366(3) . ?
N3 C15 1.345(3) . ?
N4 C22 1.345(3) . ?
N4 C26 1.371(3) . ?
N5 C27 1.344(3) . ?
N5 C31 1.354(3) . ?
N6 C32 1.371(3) . ?
N6 C36 1.346(3) . ?
C1 H1 0.9500 . ?
C1 C2 1.383(4) . ?
C2 H2 0.9500 . ?
C2 C3 1.375(4) . ?
C3 H3 0.9500 . ?
C3 C4 1.387(4) . ?
C4 H4 0.9500 . ?
C4 C5 1.387(4) . ?
C5 C6 1.474(4) . ?
C6 C7 1.381(4) . ?
C7 H7 0.9500 . ?
C7 C8 1.410(4) . ?
C8 C9 1.408(4) . ?
C8 C16 1.478(4) . ?
C9 H9 0.9500 . ?
C9 C10 1.383(4) . ?
C10 C11 1.473(4) . ?
C11 C12 1.385(4) . ?
C12 H12 0.9500 . ?
C12 C13 1.376(4) . ?
C13 H13 0.9500 . ?
C13 C14 1.395(4) . ?
C14 H14 0.9500 . ?
C14 C15 1.374(4) . ?
C15 H15 0.9500 . ?
C16 C17 1.401(4) . ?
C16 C21 1.403(4) . ?
C17 H17 0.9500 . ?
C17 C18 1.387(4) . ?
C18 H18 0.9500 . ?
C18 C19 1.393(4) . ?
C19 H19 0.9500 . ?
C19 C20 1.383(4) . ?
C20 H20 0.9500 . ?
C20 C21 1.389(4) . ?
C21 H21 0.9500 . ?
C22 H22 0.9500 . ?
C22 C23 1.386(4) . ?
C23 H23 0.9500 . ?
C23 C24 1.390(4) . ?
C24 H24 0.9500 . ?
C24 C25 1.383(4) . ?
C25 H25 0.9500 . ?
C25 C26 1.383(4) . ?
C26 C27 1.472(4) . ?
C27 C28 1.390(4) . ?
C28 H28 0.9500 . ?
C28 C29 1.411(4) . ?
C29 C30 1.408(4) . ?
C29 C37 1.485(4) . ?
C30 H30 0.9500 . ?
C30 C31 1.384(4) . ?
C31 C32 1.465(4) . ?
C32 C33 1.389(4) . ?
C33 H33 0.9500 . ?
C33 C34 1.383(4) . ?
C34 H34 0.9500 . ?
C34 C35 1.385(4) . ?
C35 H35 0.9500 . ?
C35 C36 1.389(4) . ?
C36 H36 0.9500 . ?
C37 C38 1.407(4) . ?
C37 C42 1.399(4) . ?
C38 H38 0.9500 . ?
C38 C39 1.383(4) . ?
C39 H39 0.9500 . ?
C39 C40 1.381(4) . ?
C40 H40 0.9500 . ?
C40 C41 1.388(4) . ?
C41 H41 0.9500 . ?
C41 C42 1.380(4) . ?
C42 H42 0.9500 . ?
Fe2 N7 1.969(2) . ?
Fe2 N8 1.879(2) . ?
Fe2 N9 1.964(2) . ?
Fe2 N10 1.982(2) . ?
Fe2 N11 1.886(2) . ?
Fe2 N12 1.974(2) . ?
N7 C43 1.345(3) . ?
N7 C47 1.367(3) . ?
N8 C48 1.345(3) . ?
N8 C52 1.352(3) . ?
N9 C53 1.369(3) . ?
N9 C57 1.343(3) . ?
N10 C64 1.347(3) . ?
N10 C68 1.369(3) . ?
N11 C69 1.348(3) . ?
N11 C73 1.352(3) . ?
N12 C74 1.369(3) . ?
N12 C78 1.345(3) . ?
C43 H43 0.9500 . ?
C43 C44 1.385(4) . ?
C44 H44 0.9500 . ?
C44 C45 1.378(4) . ?
C45 H45 0.9500 . ?
C45 C46 1.385(4) . ?
C46 H46 0.9500 . ?
C46 C47 1.387(4) . ?
C47 C48 1.472(4) . ?
C48 C49 1.387(4) . ?
C49 H49 0.9500 . ?
C49 C50 1.409(4) . ?
C50 C51 1.410(4) . ?
C50 C58 1.481(4) . ?
C51 H51 0.9500 . ?
C51 C52 1.375(4) . ?
C52 C53 1.477(4) . ?
C53 C54 1.391(4) . ?
C54 H54 0.9500 . ?
C54 C55 1.382(4) . ?
C55 H55 0.9500 . ?
C55 C56 1.389(4) . ?
C56 H56 0.9500 . ?
C56 C57 1.375(4) . ?
C57 H57 0.9500 . ?
C58 C59 1.403(4) . ?
C58 C63 1.403(4) . ?
C59 H59 0.9500 . ?
C59 C60 1.389(4) . ?
C60 H60 0.9500 . ?
C60 C61 1.392(4) . ?
C61 H61 0.9500 . ?
C61 C62 1.381(4) . ?
C62 H62 0.9500 . ?
C62 C63 1.385(4) . ?
C63 H63 0.9500 . ?
C64 H64 0.9500 . ?
C64 C65 1.386(4) . ?
C65 H65 0.9500 . ?
C65 C66 1.380(4) . ?
C66 H66 0.9500 . ?
C66 C67 1.387(4) . ?
C67 H67 0.9500 . ?
C67 C68 1.380(4) . ?
C68 C69 1.475(4) . ?
C69 C70 1.389(4) . ?
C70 H70 0.9500 . ?
C70 C71 1.410(4) . ?
C71 C72 1.409(4) . ?
C71 C79 1.486(4) . ?
C72 H72 0.9500 . ?
C72 C73 1.382(4) . ?
C73 C74 1.467(4) . ?
C74 C75 1.385(4) . ?
C75 H75 0.9500 . ?
C75 C76 1.389(4) . ?
C76 H76 0.9500 . ?
C76 C77 1.382(4) . ?
C77 H77 0.9500 . ?
C77 C78 1.384(4) . ?
C78 H78 0.9500 . ?
C79 C80 1.405(4) . ?
C79 C84 1.397(4) . ?
C80 H80 0.9500 . ?
C80 C81 1.379(4) . ?
C81 H81 0.9500 . ?
C81 C82 1.387(4) . ?
C82 H82 0.9500 . ?
C82 C83 1.385(4) . ?
C83 H83 0.9500 . ?
C83 C84 1.379(4) . ?
C84 H84 0.9500 . ?

loop_
_geom_torsion_atom_site_label_1
_geom_torsion_atom_site_label_2
_geom_torsion_atom_site_label_3
_geom_torsion_atom_site_label_4
_geom_torsion
_geom_torsion_site_symmetry_1
_geom_torsion_site_symmetry_2
_geom_torsion_site_symmetry_3
_geom_torsion_site_symmetry_4
_geom_torsion_publ_flag
Fe1 N1 C1 C2 176.2(2) . . . . ?
Fe1 N1 C5 C4 -175.3(2) . . . . ?
Fe1 N1 C5 C6 4.9(3) . . . . ?
Fe1 N2 C6 C5 -8.6(3) . . . . ?
Fe1 N2 C6 C7 169.2(2) . . . . ?
Fe1 N2 C10 C9 -169.5(2) . . . . ?
Fe1 N2 C10 C11 4.8(3) . . . . ?
Fe1 N3 C11 C10 6.2(3) . . . . ?
Fe1 N3 C11 C12 -177.5(2) . . . . ?
Fe1 N3 C15 C14 179.9(2) . . . . ?
Fe1 N4 C22 C23 -178.6(2) . . . . ?
Fe1 N4 C26 C25 178.6(2) . . . . ?
Fe1 N4 C26 C27 -2.3(3) . . . . ?
Fe1 N5 C27 C26 -7.6(3) . . . . ?
Fe1 N5 C27 C28 167.8(2) . . . . ?
Fe1 N5 C31 C30 -167.48(19) . . . . ?
Fe1 N5 C31 C32 9.0(3) . . . . ?
Fe1 N6 C32 C31 1.5(3) . . . . ?
Fe1 N6 C32 C33 -177.9(2) . . . . ?
Fe1 N6 C36 C35 177.1(2) . . . . ?
N1 Fe1 N2 C6 9.03(19) . . . . ?
N1 Fe1 N2 C10 179.4(2) . . . . ?
N1 Fe1 N5 C27 -84.2(2) . . . . ?
N1 Fe1 N5 C31 85.3(2) . . . . ?
N1 C1 C2 C3 -0.8(4) . . . . ?
N1 C5 C6 N2 1.9(3) . . . . ?
N1 C5 C6 C7 -175.7(3) . . . . ?
N2 C6 C7 C8 0.4(4) . . . . ?
N2 C10 C11 N3 -7.0(3) . . . . ?
N2 C10 C11 C12 176.9(3) . . . . ?
N3 Fe1 N2 C6 -171.6(2) . . . . ?
N3 Fe1 N2 C10 -1.26(19) . . . . ?
N3 Fe1 N5 C27 95.4(2) . . . . ?
N3 Fe1 N5 C31 -95.1(2) . . . . ?
N3 C11 C12 C13 -3.1(4) . . . . ?
N4 Fe1 N2 C6 -80.3(2) . . . . ?
N4 Fe1 N2 C10 90.0(2) . . . . ?
N4 Fe1 N5 C27 5.2(2) . . . . ?
N4 Fe1 N5 C31 174.7(2) . . . . ?
N4 C22 C23 C24 -0.7(4) . . . . ?
N4 C26 C27 N5 6.0(3) . . . . ?
N4 C26 C27 C28 -169.1(3) . . . . ?
N5 C27 C28 C29 -0.6(4) . . . . ?
N5 C31 C32 N6 -6.4(3) . . . . ?
N5 C31 C32 C33 172.9(2) . . . . ?
N6 Fe1 N2 C6 100.0(2) . . . . ?
N6 Fe1 N2 C10 -89.7(2) . . . . ?
N6 Fe1 N5 C27 -176.2(2) . . . . ?
N6 Fe1 N5 C31 -6.69(19) . . . . ?
N6 C32 C33 C34 0.0(4) . . . . ?
C1 N1 C5 C4 3.0(4) . . . . ?
C1 N1 C5 C6 -176.8(2) . . . . ?
C1 C2 C3 C4 2.5(4) . . . . ?
C2 C3 C4 C5 -1.4(4) . . . . ?
C3 C4 C5 N1 -1.3(4) . . . . ?
C3 C4 C5 C6 178.4(2) . . . . ?
C4 C5 C6 N2 -177.9(2) . . . . ?
C4 C5 C6 C7 4.5(4) . . . . ?
C5 N1 C1 C2 -1.9(4) . . . . ?
C5 C6 C7 C8 177.8(2) . . . . ?
C6 N2 C10 C9 0.8(4) . . . . ?
C6 N2 C10 C11 175.1(2) . . . . ?
C6 C7 C8 C9 0.5(4) . . . . ?
C6 C7 C8 C16 -179.1(2) . . . . ?
C7 C8 C9 C10 -0.7(4) . . . . ?
C7 C8 C16 C17 13.7(4) . . . . ?
C7 C8 C16 C21 -164.0(3) . . . . ?
C8 C9 C10 N2 0.1(4) . . . . ?
C8 C9 C10 C11 -173.2(3) . . . . ?
C8 C16 C17 C18 -175.7(3) . . . . ?
C8 C16 C21 C20 175.8(2) . . . . ?
C9 C8 C16 C17 -165.9(3) . . . . ?
C9 C8 C16 C21 16.4(4) . . . . ?
C9 C10 C11 N3 166.9(3) . . . . ?
C9 C10 C11 C12 -9.2(4) . . . . ?
C10 N2 C6 C5 -178.8(2) . . . . ?
C10 N2 C6 C7 -1.1(4) . . . . ?
C10 C11 C12 C13 172.7(3) . . . . ?
C11 N3 C15 C14 1.0(4) . . . . ?
C11 C12 C13 C14 2.2(4) . . . . ?
C12 C13 C14 C15 0.2(4) . . . . ?
C13 C14 C15 N3 -1.9(4) . . . . ?
C15 N3 C11 C10 -174.8(2) . . . . ?
C15 N3 C11 C12 1.5(4) . . . . ?
C16 C8 C9 C10 178.9(2) . . . . ?
C16 C17 C18 C19 -0.2(5) . . . . ?
C17 C16 C21 C20 -2.0(4) . . . . ?
C17 C18 C19 C20 -1.8(5) . . . . ?
C18 C19 C20 C21 1.9(4) . . . . ?
C19 C20 C21 C16 0.0(4) . . . . ?
C21 C16 C17 C18 2.1(4) . . . . ?
C22 N4 C26 C25 -1.4(4) . . . . ?
C22 N4 C26 C27 177.7(2) . . . . ?
C22 C23 C24 C25 -0.1(4) . . . . ?
C23 C24 C25 C26 0.1(4) . . . . ?
C24 C25 C26 N4 0.7(4) . . . . ?
C24 C25 C26 C27 -178.4(2) . . . . ?
C25 C26 C27 N5 -174.8(2) . . . . ?
C25 C26 C27 C28 10.1(4) . . . . ?
C26 N4 C22 C23 1.5(4) . . . . ?
C26 C27 C28 C29 174.1(2) . . . . ?
C27 N5 C31 C30 2.0(4) . . . . ?
C27 N5 C31 C32 178.5(2) . . . . ?
C27 C28 C29 C30 2.2(4) . . . . ?
C27 C28 C29 C37 -175.0(2) . . . . ?
C28 C29 C30 C31 -1.8(4) . . . . ?
C28 C29 C37 C38 11.1(4) . . . . ?
C28 C29 C37 C42 -171.2(3) . . . . ?
C29 C30 C31 N5 -0.3(4) . . . . ?
C29 C30 C31 C32 -176.2(2) . . . . ?
C29 C37 C38 C39 177.3(3) . . . . ?
C29 C37 C42 C41 -177.4(3) . . . . ?
C30 C29 C37 C38 -166.0(3) . . . . ?
C30 C29 C37 C42 11.7(4) . . . . ?
C30 C31 C32 N6 169.9(2) . . . . ?
C30 C31 C32 C33 -10.8(4) . . . . ?
C31 N5 C27 C26 -177.0(2) . . . . ?
C31 N5 C27 C28 -1.5(4) . . . . ?
C31 C32 C33 C34 -179.3(3) . . . . ?
C32 N6 C36 C35 -0.5(4) . . . . ?
C32 C33 C34 C35 0.5(4) . . . . ?
C33 C34 C35 C36 -1.0(4) . . . . ?
C34 C35 C36 N6 1.0(4) . . . . ?
C36 N6 C32 C31 179.3(2) . . . . ?
C36 N6 C32 C33 0.0(4) . . . . ?
C37 C29 C30 C31 175.5(2) . . . . ?
C37 C38 C39 C40 1.1(5) . . . . ?
C38 C37 C42 C41 0.4(4) . . . . ?
C38 C39 C40 C41 -1.5(5) . . . . ?
C39 C40 C41 C42 1.4(5) . . . . ?
C40 C41 C42 C37 -0.8(4) . . . . ?
C42 C37 C38 C39 -0.5(4) . . . . ?
Fe2 N7 C43 C44 178.52(19) . . . . ?
Fe2 N7 C47 C46 -176.4(2) . . . . ?
Fe2 N7 C47 C48 4.4(3) . . . . ?
Fe2 N8 C48 C47 -7.9(3) . . . . ?
Fe2 N8 C48 C49 170.3(2) . . . . ?
Fe2 N8 C52 C51 -171.2(2) . . . . ?
Fe2 N8 C52 C53 4.0(3) . . . . ?
Fe2 N9 C53 C52 5.5(3) . . . . ?
Fe2 N9 C53 C54 -177.2(2) . . . . ?
Fe2 N9 C57 C56 179.3(2) . . . . ?
Fe2 N10 C64 C65 -178.9(2) . . . . ?
Fe2 N10 C68 C67 178.9(2) . . . . ?
Fe2 N10 C68 C69 -0.5(3) . . . . ?
Fe2 N11 C69 C68 -8.1(3) . . . . ?
Fe2 N11 C69 C70 168.04(19) . . . . ?
Fe2 N11 C73 C72 -167.78(19) . . . . ?
Fe2 N11 C73 C74 8.4(3) . . . . ?
Fe2 N12 C74 C73 1.5(3) . . . . ?
Fe2 N12 C74 C75 -178.3(2) . . . . ?
Fe2 N12 C78 C77 177.7(2) . . . . ?
N7 Fe2 N8 C48 8.22(19) . . . . ?
N7 Fe2 N8 C52 -179.8(2) . . . . ?
N7 Fe2 N11 C69 -83.6(2) . . . . ?
N7 Fe2 N11 C73 85.5(2) . . . . ?
N7 C43 C44 C45 -1.5(4) . . . . ?
N7 C47 C48 N8 1.9(3) . . . . ?
N7 C47 C48 C49 -176.2(2) . . . . ?
N8 C48 C49 C50 1.0(4) . . . . ?
N8 C52 C53 N9 -6.0(3) . . . . ?
N8 C52 C53 C54 176.9(3) . . . . ?
N9 Fe2 N8 C48 -172.8(2) . . . . ?
N9 Fe2 N8 C52 -0.90(19) . . . . ?
N9 Fe2 N11 C69 96.6(2) . . . . ?
N9 Fe2 N11 C73 -94.4(2) . . . . ?
N9 C53 C54 C55 -2.7(4) . . . . ?
N10 Fe2 N8 C48 -81.6(2) . . . . ?
N10 Fe2 N8 C52 90.3(2) . . . . ?
N10 Fe2 N11 C69 6.35(19) . . . . ?
N10 Fe2 N11 C73 175.4(2) . . . . ?
N10 C64 C65 C66 -0.4(4) . . . . ?
N10 C68 C69 N11 5.2(3) . . . . ?
N10 C68 C69 C70 -170.7(2) . . . . ?
N11 C69 C70 C71 -0.3(4) . . . . ?
N11 C73 C74 N12 -6.1(3) . . . . ?
N11 C73 C74 C75 173.8(2) . . . . ?
N12 Fe2 N8 C48 98.8(2) . . . . ?
N12 Fe2 N8 C52 -89.2(2) . . . . ?
N12 Fe2 N11 C69 -175.2(2) . . . . ?
N12 Fe2 N11 C73 -6.10(19) . . . . ?
N12 C74 C75 C76 0.3(4) . . . . ?
C43 N7 C47 C46 3.4(4) . . . . ?
C43 N7 C47 C48 -175.8(2) . . . . ?
C43 C44 C45 C46 2.2(4) . . . . ?
C44 C45 C46 C47 -0.1(4) . . . . ?
C45 C46 C47 N7 -2.8(4) . . . . ?
C45 C46 C47 C48 176.4(3) . . . . ?
C46 C47 C48 N8 -177.3(2) . . . . ?
C46 C47 C48 C49 4.6(4) . . . . ?
C47 N7 C43 C44 -1.3(4) . . . . ?
C47 C48 C49 C50 178.9(2) . . . . ?
C48 N8 C52 C51 0.7(4) . . . . ?
C48 N8 C52 C53 175.9(2) . . . . ?
C48 C49 C50 C51 0.4(4) . . . . ?
C48 C49 C50 C58 -177.9(2) . . . . ?
C49 C50 C51 C52 -1.2(4) . . . . ?
C49 C50 C58 C59 10.8(4) . . . . ?
C49 C50 C58 C63 -167.1(2) . . . . ?
C50 C51 C52 N8 0.7(4) . . . . ?
C50 C51 C52 C53 -173.6(3) . . . . ?
C50 C58 C59 C60 -176.2(3) . . . . ?
C50 C58 C63 C62 176.5(2) . . . . ?
C51 C50 C58 C59 -167.4(3) . . . . ?
C51 C50 C58 C63 14.7(4) . . . . ?
C51 C52 C53 N9 168.8(3) . . . . ?
C51 C52 C53 C54 -8.3(4) . . . . ?
C52 N8 C48 C47 -179.8(2) . . . . ?
C52 N8 C48 C49 -1.6(4) . . . . ?
C52 C53 C54 C55 174.2(3) . . . . ?
C53 N9 C57 C56 0.6(4) . . . . ?
C53 C54 C55 C56 1.6(4) . . . . ?
C54 C55 C56 C57 0.5(4) . . . . ?
C55 C56 C57 N9 -1.7(4) . . . . ?
C57 N9 C53 C52 -175.6(2) . . . . ?
C57 N9 C53 C54 1.7(4) . . . . ?
C58 C50 C51 C52 177.0(2) . . . . ?
C58 C59 C60 C61 -0.1(4) . . . . ?
C59 C58 C63 C62 -1.4(4) . . . . ?
C59 C60 C61 C62 -1.8(4) . . . . ?
C60 C61 C62 C63 2.0(4) . . . . ?
C61 C62 C63 C58 -0.4(4) . . . . ?
C63 C58 C59 C60 1.7(4) . . . . ?
C64 N10 C68 C67 -1.2(4) . . . . ?
C64 N10 C68 C69 179.4(2) . . . . ?
C64 C65 C66 C67 -0.6(4) . . . . ?
C65 C66 C67 C68 0.6(4) . . . . ?
C66 C67 C68 N10 0.3(4) . . . . ?
C66 C67 C68 C69 179.6(2) . . . . ?
C67 C68 C69 N11 -174.2(2) . . . . ?
C67 C68 C69 C70 9.9(4) . . . . ?
C68 N10 C64 C65 1.3(4) . . . . ?
C68 C69 C70 C71 175.2(2) . . . . ?
C69 N11 C73 C72 1.3(4) . . . . ?
C69 N11 C73 C74 177.4(2) . . . . ?
C69 C70 C71 C72 1.1(4) . . . . ?
C69 C70 C71 C79 -176.4(2) . . . . ?
C70 C71 C72 C73 -0.8(4) . . . . ?
C70 C71 C79 C80 7.6(4) . . . . ?
C70 C71 C79 C84 -173.6(2) . . . . ?
C71 C72 C73 N11 -0.4(4) . . . . ?
C71 C72 C73 C74 -175.9(2) . . . . ?
C71 C79 C80 C81 178.5(3) . . . . ?
C71 C79 C84 C83 -178.2(2) . . . . ?
C72 C71 C79 C80 -169.8(3) . . . . ?
C72 C71 C79 C84 9.0(4) . . . . ?
C72 C73 C74 N12 169.8(2) . . . . ?
C72 C73 C74 C75 -10.3(4) . . . . ?
C73 N11 C69 C68 -177.1(2) . . . . ?
C73 N11 C69 C70 -0.9(4) . . . . ?
C73 C74 C75 C76 -179.6(2) . . . . ?
C74 N12 C78 C77 -0.3(4) . . . . ?
C74 C75 C76 C77 0.0(4) . . . . ?
C75 C76 C77 C78 -0.3(4) . . . . ?
C76 C77 C78 N12 0.5(4) . . . . ?
C78 N12 C74 C73 179.7(2) . . . . ?
C78 N12 C74 C75 -0.1(4) . . . . ?
C79 C71 C72 C73 176.8(2) . . . . ?
C79 C80 C81 C82 1.0(5) . . . . ?
C80 C79 C84 C83 0.6(4) . . . . ?
C80 C81 C82 C83 -1.8(5) . . . . ?
C81 C82 C83 C84 2.0(4) . . . . ?
C82 C83 C84 C79 -1.4(4) . . . . ?
C84 C79 C80 C81 -0.4(4) . . . . ?

loop_
_smtbx_masks_void_nr
_smtbx_masks_void_average_x
_smtbx_masks_void_average_y
_smtbx_masks_void_average_z
_smtbx_masks_void_volume
_smtbx_masks_void_count_electrons
_smtbx_masks_void_content
1 -0.134 0.289 0.090 39.4 14.8 '1.5 H2O'
2 0.134 0.711 0.910 39.4 14.5 '1.5 H2O'
3 0.242 0.298 0.413 36.4 8.7 '1 H2O'
4 0.246 0.798 0.413 38.1 9.0 '1 H2O'
5 0.391 0.224 0.024 19.6 13.1 '1.3 H2O'
6 0.609 0.776 0.976 19.6 12.3 '1.3 H2O'
7 0.754 0.202 0.587 38.1 9.0 '1 H2O'
8 0.758 0.702 0.587 36.4 9.2 '1 H2O'
